data_7231205
loop_
_publ_author_name
'Kunicki, Hannah'
'Chamberlain, Thomas W.'
'Clarkson, Guy J.'
'Kashtiban, Reza J.'
'Hooper, Joseph E.'
'Dawson, Daniel M.'
'Ashbrook, Sharon E.'
'Walton, Richard I.'

_publ_section_title
;
 An expanded MIL-53-type coordination polymer with a reactive pendant
 ligand
;
_journal_issue 31
_journal_name_full CrystEngComm
_journal_page_first 4355
_journal_paper_doi 10.1039/C8CE00891D
_journal_volume 20
_journal_year 2018
_chemical_formula_moiety 'C13 H11 N O, C4 H3 O2'
_chemical_formula_sum 'C17 H14 N O3'
_chemical_formula_weight 280.29
_space_group_crystal_system monoclinic
_space_group_IT_number 14
_space_group_name_Hall '-P 2yn'
_space_group_name_H-M_alt 'P 1 21/n 1'
_symmetry_space_group_name_Hall '-P 2yn'
_symmetry_space_group_name_H-M 'P 1 21/n 1'
_atom_sites_solution_hydrogens geom
_atom_sites_solution_primary direct
_audit_creation_date 2018-03-01
_audit_creation_method
;
Olex2 1.2
(compiled 2017.08.10 svn.r3461 for OlexSys, GUI svn.r5381)
;
_audit_update_record
;
2018-05-08 deposited with the CCDC.
2018-06-18 downloaded from the CCDC.
;
_cell_angle_alpha 90
_cell_angle_beta 102.7663(18)
_cell_angle_gamma 90
_cell_formula_units_Z 4
_cell_length_a 7.43953(14)
_cell_length_b 20.7625(4)
_cell_length_c 8.87540(15)
_cell_measurement_reflns_used 2604
_cell_measurement_temperature 150(2)
_cell_measurement_theta_max 76.5820
_cell_measurement_theta_min 4.2510
_cell_volume 1337.03(4)
_computing_cell_refinement
'CrysAlisPro, Agilent Technologies, Version 1.171.37.33 (release 27-03-2014 CrysAlis171 .NET) (compiled Mar 27 2014,17:12:48)'
_computing_data_collection
'CrysAlisPro, Agilent Technologies, Version 1.171.37.33 (release 27-03-2014 CrysAlis171 .NET) (compiled Mar 27 2014,17:12:48)'
_computing_data_reduction
'CrysAlisPro, Agilent Technologies, Version 1.171.37.33 (release 27-03-2014 CrysAlis171 .NET) (compiled Mar 27 2014,17:12:48)'
_computing_molecular_graphics 'Olex2 (Dolomanov et al., 2009)'
_computing_publication_material 'Olex2 (Dolomanov et al., 2009)'
_computing_structure_refinement 'ShelXL (Sheldrick, 2015)'
_computing_structure_solution 'XS (Sheldrick, 2008)'
_diffrn_ambient_temperature 150(2)
_diffrn_detector 'CCD plate'
_diffrn_detector_area_resol_mean 10.2833
_diffrn_detector_type Ruby
_diffrn_measured_fraction_theta_full 0.998
_diffrn_measured_fraction_theta_max 0.969
_diffrn_measurement_details
'#__ type_ start__ end____ width___ exp.time_ 1 omega -39.00 16.00 1.0000 22.5000 omega____ theta____ kappa____ phi______ frames - -41.3359 38.0000 -120.0000 55 #__ type_ start__ end____ width___ exp.time_ 2 omega -111.00 -13.00 1.0000 22.5000 omega____ theta____ kappa____ phi______ frames - -41.3359 -57.0000 -60.0000 98 #__ type_ start__ end____ width___ exp.time_ 3 omega 5.00 82.00 1.0000 22.5000 omega____ theta____ kappa____ phi______ frames - 41.3359 -99.0000 150.0000 77 #__ type_ start__ end____ width___ exp.time_ 4 omega 63.00 151.00 1.0000 90.0000 omega____ theta____ kappa____ phi______ frames - 114.0000 178.0000 -90.0000 88 #__ type_ start__ end____ width___ exp.time_ 5 omega 89.00 177.00 1.0000 90.0000 omega____ theta____ kappa____ phi______ frames - 114.0000 30.0000 150.0000 88 #__ type_ start__ end____ width___ exp.time_ 6 omega 74.00 105.00 1.0000 90.0000 omega____ theta____ kappa____ phi______ frames - 114.0000 -94.0000 90.0000 31 #__ type_ start__ end____ width___ exp.time_ 7 omega 38.00 116.00 1.0000 90.0000 omega____ theta____ kappa____ phi______ frames - 114.0000 -111.0000 60.0000 78 #__ type_ start__ end____ width___ exp.time_ 8 omega 88.00 147.00 1.0000 90.0000 omega____ theta____ kappa____ phi______ frames - 114.0000 30.0000 90.0000 59 #__ type_ start__ end____ width___ exp.time_ 9 omega 41.00 94.00 1.0000 90.0000 omega____ theta____ kappa____ phi______ frames - 114.0000 -45.0000 -120.0000 53 #__ type_ start__ end____ width___ exp.time_ 10 omega 44.00 88.00 1.0000 90.0000 omega____ theta____ kappa____ phi______ frames - 114.0000 -30.0000 -180.0000 44'
_diffrn_measurement_device 'four-circle diffractometer'
_diffrn_measurement_device_type 'Xcalibur, Ruby, Gemini'
_diffrn_measurement_method '\w scans'
_diffrn_orient_matrix_UB_11 -0.2000319000
_diffrn_orient_matrix_UB_12 0.0115159000
_diffrn_orient_matrix_UB_13 -0.0886998000
_diffrn_orient_matrix_UB_21 -0.0276983000
_diffrn_orient_matrix_UB_22 -0.0731508000
_diffrn_orient_matrix_UB_23 -0.0231984000
_diffrn_orient_matrix_UB_31 -0.0655333000
_diffrn_orient_matrix_UB_32 -0.0044227000
_diffrn_orient_matrix_UB_33 0.1526429000
_diffrn_radiation_monochromator graphite
_diffrn_radiation_probe x-ray
_diffrn_radiation_type CuK\a
_diffrn_radiation_wavelength 1.54184
_diffrn_reflns_av_R_equivalents 0.0205
_diffrn_reflns_av_unetI/netI 0.0267
_diffrn_reflns_Laue_measured_fraction_full 0.998
_diffrn_reflns_Laue_measured_fraction_max 0.969
_diffrn_reflns_limit_h_max 8
_diffrn_reflns_limit_h_min -9
_diffrn_reflns_limit_k_max 25
_diffrn_reflns_limit_k_min -20
_diffrn_reflns_limit_l_max 11
_diffrn_reflns_limit_l_min -6
_diffrn_reflns_number 5234
_diffrn_reflns_point_group_measured_fraction_full 0.998
_diffrn_reflns_point_group_measured_fraction_max 0.969
_diffrn_reflns_theta_full 67.684
_diffrn_reflns_theta_max 78.224
_diffrn_reflns_theta_min 4.259
_diffrn_source 'Enhance (Cu) X-ray Source'
_exptl_absorpt_coefficient_mu 0.785
_exptl_absorpt_correction_T_max 1.00000
_exptl_absorpt_correction_T_min 0.63331
_exptl_absorpt_correction_type multi-scan
_exptl_absorpt_process_details
'CrysAlisPro, Agilent Technologies, Version 1.171.37.33 (release 27-03-2014 CrysAlis171 .NET) (compiled Mar 27 2014,17:12:48) Empirical absorption correction using spherical harmonics, implemented in SCALE3 ABSPACK scaling algorithm. Empirical absorption correction using spherical harmonics, implemented in SCALE3 ABSPACK scaling algorithm.'
_exptl_crystal_colour colourless
_exptl_crystal_colour_primary colourless
_exptl_crystal_density_diffrn 1.392
_exptl_crystal_description plate
_exptl_crystal_F_000 588
_exptl_crystal_size_max 0.4
_exptl_crystal_size_mid 0.2
_exptl_crystal_size_min 0.01
_refine_diff_density_max 0.252
_refine_diff_density_min -0.193
_refine_diff_density_rms 0.043
_refine_ls_extinction_method none
_refine_ls_goodness_of_fit_ref 1.072
_refine_ls_hydrogen_treatment constr
_refine_ls_matrix_type full
_refine_ls_number_parameters 191
_refine_ls_number_reflns 2775
_refine_ls_number_restraints 0
_refine_ls_restrained_S_all 1.072
_refine_ls_R_factor_all 0.0477
_refine_ls_R_factor_gt 0.0423
_refine_ls_shift/su_max 0.000
_refine_ls_shift/su_mean 0.000
_refine_ls_structure_factor_coef Fsqd
_refine_ls_weighting_details 'w=1/[\s^2^(Fo^2^)+(0.0646P)^2^+0.3462P] where P=(Fo^2^+2Fc^2^)/3'
_refine_ls_weighting_scheme calc
_refine_ls_wR_factor_gt 0.1195
_refine_ls_wR_factor_ref 0.1252
_reflns_Friedel_coverage 0.000
_reflns_number_gt 2433
_reflns_number_total 2775
_reflns_threshold_expression 'I > 2\s(I)'
_cod_data_source_file c8ce00891d2.cif
_cod_data_source_block hk1
_cod_depositor_comments 'Adding full bibliography for 7231205--7231207.cif.'
_cod_database_code 7231205
_shelx_shelxl_version_number 2016/6
_chemical_oxdiff_formula 'C20 H20 N" O2'
_shelx_space_group_comment
;
The symmetry employed for this shelxl refinement is uniquely defined
by the following loop, which should always be used as a source of
symmetry information in preference to the above space-group names.
They are only intended as comments.
;
_reflns_odcompleteness_completeness 99.07
_reflns_odcompleteness_iscentric 1
_reflns_odcompleteness_theta 74.08
_olex2_refinement_description
;
Hydrogen H15 was located on the carboxylate of the terephthalate asymmetric unit but was placed at a 
calculate position for the refinement.
1. Fixed Uiso
 At 1.2 times of:
  All C(H) groups
 At 1.5 times of:
  All O(H) groups
2.a Aromatic/amide H refined with riding coordinates:
 C1(H1), C2(H2), C4(H4), C5(H5), C7(H7), C8(H8), C10(H10), C11(H11), C12(H12),
 C13(H13), C14(H14), C18(H18), C19(H19)
2.b Idealised tetrahedral OH refined as rotating group:
 O15(H15)
;
_olex2_submission_special_instructions 'No special instructions were received'

loop_
_space_group_symop_operation_xyz
'x, y, z'
'-x+1/2, y+1/2, -z+1/2'
'-x, -y, -z'
'x-1/2, -y-1/2, z-1/2'

loop_
_atom_site_label
_atom_site_type_symbol
_atom_site_fract_x
_atom_site_fract_y
_atom_site_fract_z
_atom_site_U_iso_or_equiv
_atom_site_adp_type
_atom_site_occupancy
_atom_site_site_symmetry_order
_atom_site_calc_flag
_atom_site_refinement_flags_posn
C1 C 0.4041(2) 0.40451(7) 0.64371(16) 0.0310(3) Uani 1 1 d .
H1 H 0.437316 0.440719 0.709409 0.037 Uiso 1 1 calc R
C2 C 0.46386(19) 0.34453(7) 0.69535(16) 0.0307(3) Uani 1 1 d .
H2 H 0.537365 0.339430 0.796742 0.037 Uiso 1 1 calc R
N3 N 0.41932(16) 0.29247(6) 0.60349(14) 0.0294(3) Uani 1 1 d .
O3 O 0.48058(15) 0.23461(5) 0.65848(12) 0.0366(3) Uani 1 1 d .
C4 C 0.3153(2) 0.29867(7) 0.45908(16) 0.0315(3) Uani 1 1 d .
H4 H 0.285497 0.261727 0.395311 0.038 Uiso 1 1 calc R
C5 C 0.2526(2) 0.35814(7) 0.40403(16) 0.0303(3) Uani 1 1 d .
H5 H 0.179270 0.361913 0.302196 0.036 Uiso 1 1 calc R
C6 C 0.29461(19) 0.41322(7) 0.49524(16) 0.0287(3) Uani 1 1 d .
C7 C 0.2215(2) 0.47540(7) 0.43165(16) 0.0318(3) Uani 1 1 d .
H7 H 0.146903 0.475247 0.329886 0.038 Uiso 1 1 calc R
C8 C 0.2497(2) 0.53192(7) 0.50268(16) 0.0317(3) Uani 1 1 d .
H8 H 0.326290 0.532425 0.603661 0.038 Uiso 1 1 calc R
C9 C 0.1727(2) 0.59372(7) 0.43875(16) 0.0305(3) Uani 1 1 d .
C10 C 0.0665(2) 0.60011(7) 0.28779(17) 0.0340(3) Uani 1 1 d .
H10 H 0.042153 0.563447 0.222432 0.041 Uiso 1 1 calc R
C11 C -0.0028(2) 0.65964(8) 0.23384(19) 0.0381(3) Uani 1 1 d .
H11 H -0.072983 0.663612 0.130946 0.046 Uiso 1 1 calc R
C12 C 0.0288(2) 0.71355(8) 0.3281(2) 0.0405(4) Uani 1 1 d .
H12 H -0.021996 0.754038 0.291065 0.049 Uiso 1 1 calc R
C13 C 0.1350(2) 0.70792(8) 0.4770(2) 0.0414(4) Uani 1 1 d .
H13 H 0.158623 0.744759 0.541815 0.050 Uiso 1 1 calc R
C14 C 0.2066(2) 0.64883(8) 0.53098(17) 0.0350(3) Uani 1 1 d .
H14 H 0.280234 0.645585 0.632787 0.042 Uiso 1 1 calc R
O15 O 0.26925(14) 0.65501(5) 0.92583(12) 0.0324(2) Uani 1 1 d .
H15 H 0.179161 0.679804 0.896124 0.049 Uiso 1 1 calc GR
C16 C 0.21021(19) 0.59568(7) 0.92694(14) 0.0271(3) Uani 1 1 d .
O16 O 0.04867(14) 0.57988(5) 0.90007(12) 0.0330(3) Uani 1 1 d .
C17 C 0.36218(18) 0.54656(7) 0.96499(14) 0.0262(3) Uani 1 1 d .
C18 C 0.54129(19) 0.56093(7) 0.95119(15) 0.0288(3) Uani 1 1 d .
H18 H 0.569083 0.602479 0.917690 0.035 Uiso 1 1 calc R
C19 C 0.32093(19) 0.48553(7) 1.01354(15) 0.0280(3) Uani 1 1 d .
H19 H 0.199039 0.475675 1.022524 0.034 Uiso 1 1 calc R

loop_
_atom_site_aniso_label
_atom_site_aniso_U_11
_atom_site_aniso_U_22
_atom_site_aniso_U_33
_atom_site_aniso_U_23
_atom_site_aniso_U_13
_atom_site_aniso_U_12
C1 0.0327(7) 0.0313(7) 0.0281(7) -0.0030(5) 0.0044(5) -0.0039(5)
C2 0.0290(7) 0.0347(7) 0.0258(6) 0.0002(5) 0.0001(5) -0.0050(5)
N3 0.0269(6) 0.0276(6) 0.0325(6) 0.0036(4) 0.0039(4) -0.0010(4)
O3 0.0349(6) 0.0272(5) 0.0426(6) 0.0054(4) -0.0026(4) -0.0016(4)
C4 0.0315(7) 0.0315(7) 0.0292(7) -0.0026(5) 0.0022(5) -0.0041(5)
C5 0.0293(6) 0.0327(7) 0.0263(6) 0.0007(5) 0.0008(5) -0.0022(5)
C6 0.0270(6) 0.0294(7) 0.0300(7) 0.0007(5) 0.0068(5) -0.0024(5)
C7 0.0305(7) 0.0347(7) 0.0280(7) 0.0017(5) 0.0022(5) 0.0000(5)
C8 0.0313(7) 0.0350(7) 0.0278(7) 0.0011(5) 0.0045(5) 0.0001(6)
C9 0.0295(7) 0.0307(7) 0.0325(7) 0.0031(5) 0.0091(5) 0.0009(5)
C10 0.0341(7) 0.0330(7) 0.0339(7) 0.0006(6) 0.0054(6) 0.0005(6)
C11 0.0364(8) 0.0397(8) 0.0372(8) 0.0080(6) 0.0056(6) 0.0050(6)
C12 0.0437(9) 0.0310(7) 0.0509(9) 0.0083(6) 0.0194(7) 0.0065(6)
C13 0.0501(9) 0.0325(8) 0.0460(9) -0.0045(6) 0.0199(7) -0.0021(7)
C14 0.0369(8) 0.0376(8) 0.0312(7) -0.0021(6) 0.0090(6) -0.0034(6)
O15 0.0294(5) 0.0266(5) 0.0388(5) 0.0000(4) 0.0023(4) 0.0013(4)
C16 0.0284(6) 0.0298(6) 0.0216(6) -0.0004(5) 0.0023(5) 0.0001(5)
O16 0.0263(5) 0.0342(5) 0.0356(5) 0.0026(4) 0.0005(4) -0.0010(4)
C17 0.0268(6) 0.0286(6) 0.0214(6) -0.0022(5) 0.0014(5) -0.0010(5)
C18 0.0312(7) 0.0272(6) 0.0267(6) 0.0006(5) 0.0039(5) -0.0033(5)
C19 0.0257(6) 0.0303(7) 0.0271(6) -0.0014(5) 0.0040(5) -0.0031(5)

loop_
_atom_type_symbol
_atom_type_description
_atom_type_scat_dispersion_real
_atom_type_scat_dispersion_imag
_atom_type_scat_source
C C 0.0181 0.0091 'International Tables Vol C Tables 4.2.6.8 and 6.1.1.4'
H H 0.0000 0.0000 'International Tables Vol C Tables 4.2.6.8 and 6.1.1.4'
N N 0.0311 0.0180 'International Tables Vol C Tables 4.2.6.8 and 6.1.1.4'
O O 0.0492 0.0322 'International Tables Vol C Tables 4.2.6.8 and 6.1.1.4'

loop_
_geom_angle_atom_site_label_1
_geom_angle_atom_site_label_2
_geom_angle_atom_site_label_3
_geom_angle
_geom_angle_site_symmetry_1
C2 C1 H1 119.6 .
C2 C1 C6 120.80(13) .
C6 C1 H1 119.6 .
C1 C2 H2 119.7 .
N3 C2 C1 120.57(12) .
N3 C2 H2 119.7 .
O3 N3 C2 118.69(11) .
O3 N3 C4 120.66(12) .
C4 N3 C2 120.66(12) .
N3 C4 H4 119.9 .
N3 C4 C5 120.21(13) .
C5 C4 H4 119.9 .
C4 C5 H5 119.5 .
C4 C5 C6 121.06(13) .
C6 C5 H5 119.5 .
C1 C6 C7 124.47(13) .
C5 C6 C1 116.70(13) .
C5 C6 C7 118.82(13) .
C6 C7 H7 116.9 .
C8 C7 C6 126.19(13) .
C8 C7 H7 116.9 .
C7 C8 H8 117.2 .
C7 C8 C9 125.64(13) .
C9 C8 H8 117.2 .
C10 C9 C8 122.78(13) .
C14 C9 C8 119.03(13) .
C14 C9 C10 118.19(13) .
C9 C10 H10 119.9 .
C11 C10 C9 120.22(14) .
C11 C10 H10 119.9 .
C10 C11 H11 119.6 .
C10 C11 C12 120.79(15) .
C12 C11 H11 119.6 .
C11 C12 H12 120.3 .
C13 C12 C11 119.47(14) .
C13 C12 H12 120.3 .
C12 C13 H13 120.0 .
C14 C13 C12 120.06(15) .
C14 C13 H13 120.0 .
C9 C14 H14 119.4 .
C13 C14 C9 121.24(14) .
C13 C14 H14 119.4 .
C16 O15 H15 109.5 .
O15 C16 C17 113.77(12) .
O16 C16 O15 124.80(13) .
O16 C16 C17 121.44(13) .
C18 C17 C16 121.29(12) .
C19 C17 C16 118.66(12) .
C19 C17 C18 120.04(13) .
C17 C18 H18 120.0 .
C19 C18 C17 120.10(13) 3_667
C19 C18 H18 120.0 3_667
C17 C19 H19 120.1 .
C18 C19 C17 119.86(13) 3_667
C18 C19 H19 120.1 3_667

loop_
_geom_bond_atom_site_label_1
_geom_bond_atom_site_label_2
_geom_bond_distance
_geom_bond_site_symmetry_2
C1 H1 0.9500 .
C1 C2 1.367(2) .
C1 C6 1.399(2) .
C2 H2 0.9500 .
C2 N3 1.3505(18) .
N3 O3 1.3381(15) .
N3 C4 1.3489(18) .
C4 H4 0.9500 .
C4 C5 1.371(2) .
C5 H5 0.9500 .
C5 C6 1.396(2) .
C6 C7 1.4646(19) .
C7 H7 0.9500 .
C7 C8 1.327(2) .
C8 H8 0.9500 .
C8 C9 1.4671(19) .
C9 C10 1.403(2) .
C9 C14 1.397(2) .
C10 H10 0.9500 .
C10 C11 1.383(2) .
C11 H11 0.9500 .
C11 C12 1.386(2) .
C12 H12 0.9500 .
C12 C13 1.386(3) .
C13 H13 0.9500 .
C13 C14 1.380(2) .
C14 H14 0.9500 .
O15 H15 0.8400 .
O15 C16 1.3086(17) .
C16 O16 1.2174(17) .
C16 C17 1.5046(19) .
C17 C18 1.3970(19) .
C17 C19 1.3942(19) .
C18 H18 0.9500 .
C18 C19 1.392(2) 3_667
C19 H19 0.9500 .

loop_
_geom_hbond_atom_site_label_D
_geom_hbond_atom_site_label_H
_geom_hbond_atom_site_label_A
_geom_hbond_distance_DH
_geom_hbond_distance_HA
_geom_hbond_distance_DA
_geom_hbond_angle_DHA
_geom_hbond_site_symmetry_A
O15 H15 O3 0.84 1.64 2.4761(14) 173.8 2_556
